data_4112263
loop_
_publ_author_name
'Shinji Nomura'
'Takahito Itoh'
'Hirofumi Nakasho'
'Takahiro Uno'
'Masataka Kubo'
'Kazuki Sada'
'Katsunari Inoue'
'Mikiji Miyata'

_publ_section_title
;
 Crystal Structures and Topochemical Polymerizations of
 7,7,8,8-Tetrakis(alkoxycarbonyl)quinodimethanes
;
_journal_name_full 'Journal of the American Chemical Society'
_journal_page_first 2035
_journal_page_last 2041
_journal_paper_doi 10.1021/ja0386086
_journal_volume 126
_journal_year 2004
_chemical_formula_moiety 'C20 H20 Cl4 O8 '
_chemical_formula_sum 'C20 H20 Cl4 O8'
_chemical_formula_weight 530.19
_space_group_IT_number 14
_symmetry_cell_setting monoclinic
_symmetry_Int_Tables_number 14
_symmetry_space_group_name_Hall '-P 2ybc'
_symmetry_space_group_name_H-M 'P 1 21/c 1'
_cell_angle_alpha 90
_cell_angle_beta 97.145(9)
_cell_angle_gamma 90
_cell_formula_units_Z 2
_cell_length_a 11.934(3)
_cell_length_b 7.640(1)
_cell_length_c 12.737(2)
_cell_measurement_reflns_used 8426
_cell_measurement_temperature 296.2
_cell_measurement_theta_max 67.3
_cell_measurement_theta_min 3.8
_cell_volume 1152.3(4)
_computing_cell_refinement PROCESS-AUTO
_computing_data_collection PROCESS-AUTO
_computing_data_reduction 'teXsan Ver. 1.10'
_computing_publication_material 'teXsan Ver. 1.10'
_computing_structure_refinement 'teXsan Ver. 1.10'
_computing_structure_solution SIR88
_diffrn_measured_fraction_theta_full 0.9704
_diffrn_measured_fraction_theta_max 0.9704
_diffrn_measurement_device_type 'Rigaku RAXIS-RAPID Imaging Plate'
_diffrn_measurement_method \w
_diffrn_radiation_type 'Cu K\a'
_diffrn_radiation_wavelength 1.5418
_diffrn_reflns_av_R_equivalents 0.049
_diffrn_reflns_limit_h_max 14
_diffrn_reflns_limit_h_min 0
_diffrn_reflns_limit_k_max 9
_diffrn_reflns_limit_k_min 0
_diffrn_reflns_limit_l_max 14
_diffrn_reflns_limit_l_min -15
_diffrn_reflns_number 7541
_diffrn_reflns_theta_full 68.18
_diffrn_reflns_theta_max 68.18
_exptl_absorpt_coefficient_mu 5.071
_exptl_absorpt_correction_T_max 0.276
_exptl_absorpt_correction_T_min 0.042
_exptl_absorpt_correction_type integration
_exptl_absorpt_process_details '(Higashi, 1999)'
_exptl_crystal_colour colorless
_exptl_crystal_density_diffrn 1.528
_exptl_crystal_description block
_exptl_crystal_size_max 2.000
_exptl_crystal_size_mid 1.200
_exptl_crystal_size_min 0.100
_refine_diff_density_max 0.90
_refine_diff_density_min -0.69
_refine_ls_extinction_method none
_refine_ls_goodness_of_fit_ref 3.243
_refine_ls_hydrogen_treatment noref
_refine_ls_number_parameters 145
_refine_ls_number_reflns 2034
_refine_ls_R_factor_gt 0.1074
_refine_ls_shift/su_max 0.0002
_refine_ls_structure_factor_coef Fsqd
_refine_ls_weighting_details 'w = 1/[\s^2^(Fo^2^) + (0.05000(Max(Fo^2^,0) + 2Fc^2^)/3)^2^]'
_refine_ls_weighting_scheme calc
_refine_ls_wR_factor_ref 0.2534
_reflns_number_gt 1749
_reflns_number_total 2034
_reflns_threshold_expression F^2^>2.0\s(F^2^)
_cod_data_source_file ja0386086si20030919_041953.cif
_cod_data_source_block 1e-B
_cod_original_formula_sum 'C20 H20 Cl4 O8 '
_cod_database_code 4112263

loop_
_symmetry_equiv_pos_as_xyz
x,y,z
-x,1/2+y,1/2-z
-x,-y,-z
x,1/2-y,1/2+z

loop_
_atom_site_label
_atom_site_type_symbol
_atom_site_fract_x
_atom_site_fract_y
_atom_site_fract_z
_atom_site_U_iso_or_equiv
_atom_site_adp_type
_atom_site_occupancy
_atom_site_calc_flag
Cl(1) Cl 0.8587(1) -0.0114(2) 0.0419(1) 0.0693(5) Uani 1.00 d
Cl(2) Cl 0.8534(1) -0.5942(2) -0.1577(1) 0.0668(5) Uani 1.00 d
O(1) O 0.7819(2) -0.2148(4) -0.2241(2) 0.0417(8) Uani 1.00 d
O(2) O 0.8226(3) -0.0165(6) -0.3428(3) 0.058(1) Uani 1.00 d
O(3) O 0.6651(3) 0.0555(5) -0.1307(2) 0.0459(9) Uani 1.00 d
O(4) O 0.4940(3) -0.0606(7) -0.1813(3) 0.064(1) Uani 1.00 d
C(1) C 0.7416(4) 0.1313(7) 0.0453(4) 0.050(1) Uani 1.00 d
C(2) C 0.6393(4) 0.0668(7) -0.0228(3) 0.048(1) Uani 1.00 d
C(3) C 0.9183(4) -0.3916(7) -0.1170(4) 0.051(1) Uani 1.00 d
C(4) C 0.9012(3) -0.2559(7) -0.2031(4) 0.047(1) Uani 1.00 d
C(5) C 0.7555(3) -0.0874(6) -0.2931(3) 0.039(1) Uani 1.00 d
C(6) C 0.6308(3) -0.0447(6) -0.3034(3) 0.038(1) Uani 1.00 d
C(7) C 0.5673(3) -0.0235(6) -0.3980(3) 0.036(1) Uani 1.00 d
C(8) C 0.5867(4) -0.0190(7) -0.1996(4) 0.043(1) Uani 1.00 d
C(9) C 0.6125(4) -0.0544(6) -0.4975(4) 0.040(1) Uani 1.00 d
C(10) C 0.4487(4) 0.0324(6) -0.4086(3) 0.039(1) Uani 1.00 d
H(2) H 0.6999 -0.0853 -0.5016 0.0872 Uiso 1.00 calc
H(3) H 0.7264 0.1425 0.1165 0.0597 Uiso 1.00 calc
H(4) H 0.7617 0.2443 0.0206 0.0597 Uiso 1.00 calc
H(5) H 0.5769 0.1442 -0.0193 0.0565 Uiso 1.00 calc
H(6) H 0.6184 -0.0468 0.0007 0.0565 Uiso 1.00 calc
H(7) H 0.8866 -0.3501 -0.0564 0.0601 Uiso 1.00 calc
H(8) H 0.9972 -0.4108 -0.0977 0.0601 Uiso 1.00 calc
H(9) H 0.9272 -0.2994 -0.2660 0.0555 Uiso 1.00 calc
H(10) H 0.9424 -0.1519 -0.1817 0.0555 Uiso 1.00 calc
H(11) H 0.4195 0.0621 -0.3452 0.0872 Uiso 1.00 calc

loop_
_atom_site_aniso_label
_atom_site_aniso_U_11
_atom_site_aniso_U_22
_atom_site_aniso_U_33
_atom_site_aniso_U_12
_atom_site_aniso_U_13
_atom_site_aniso_U_23
Cl(1) 0.0542(8) 0.096(1) 0.0534(8) 0.0194(7) -0.0111(6) -0.0135(7)
Cl(2) 0.076(1) 0.0569(9) 0.0708(10) 0.0023(6) 0.0207(7) 0.0121(6)
O(1) 0.031(1) 0.051(2) 0.042(2) 0.005(1) 0.002(1) 0.012(1)
O(2) 0.034(2) 0.083(3) 0.057(2) -0.005(2) -0.001(1) 0.030(2)
O(3) 0.039(2) 0.063(2) 0.036(2) -0.007(1) 0.004(1) -0.005(1)
O(4) 0.035(2) 0.111(3) 0.045(2) -0.017(2) 0.006(1) 0.009(2)
C(1) 0.051(3) 0.060(3) 0.039(2) -0.002(2) 0.004(2) -0.008(2)
C(2) 0.048(3) 0.065(3) 0.032(2) 0.003(2) 0.009(2) 0.002(2)
C(3) 0.040(2) 0.066(3) 0.047(3) 0.013(2) 0.003(2) 0.009(2)
C(4) 0.029(2) 0.064(3) 0.047(2) 0.003(2) 0.001(2) 0.007(2)
C(5) 0.034(2) 0.046(2) 0.034(2) -0.005(2) -0.003(2) 0.007(2)
C(6) 0.032(2) 0.047(2) 0.035(2) 0.001(2) 0.001(2) 0.004(2)
C(7) 0.032(2) 0.039(2) 0.037(2) -0.002(2) 0.004(1) 0.000(2)
C(8) 0.035(2) 0.054(3) 0.040(2) -0.001(2) 0.000(2) 0.008(2)
C(9) 0.031(2) 0.047(2) 0.042(2) 0.001(2) 0.002(2) -0.002(2)
C(10) 0.034(2) 0.047(2) 0.035(2) 0.000(2) 0.001(2) 0.000(2)

loop_
_atom_type_symbol
_atom_type_description
_atom_type_scat_dispersion_real
_atom_type_scat_dispersion_imag
_atom_type_scat_source
C C 0.018 0.009
;International Tables for Crystallography
(1992, Vol. C, Tables 4.2.6.8 and 6.1.1.1)
;
H H 0.000 0.000
;International Tables for Crystallography
(1992, Vol. C, Table 6.1.1.2)
;
Cl Cl 0.364 0.702
;International Tables for Crystallography
(1992, Vol. C, Tables 4.2.6.8 and 6.1.1.1)
;
O O 0.049 0.032
;International Tables for Crystallography
(1992, Vol. C, Tables 4.2.6.8 and 6.1.1.1)
;

loop_
_geom_angle_atom_site_label_1
_geom_angle_atom_site_label_2
_geom_angle_atom_site_label_3
_geom_angle
_geom_angle_site_symmetry_2
_geom_angle_site_symmetry_3
_geom_angle_publ_flag
C(4) O(1) C(5) 115.4(3) 1_555 1_555 yes
C(2) O(3) C(8) 115.9(4) 1_555 1_555 yes
Cl(1) C(1) C(2) 111.9(4) 1_555 1_555 yes
O(3) C(2) C(1) 108.5(4) 1_555 1_555 yes
Cl(2) C(3) C(4) 111.8(4) 1_555 1_555 yes
O(1) C(4) C(3) 109.0(4) 1_555 1_555 yes
O(1) C(5) O(2) 124.0(4) 1_555 1_555 yes
O(1) C(5) C(6) 111.5(3) 1_555 1_555 yes
O(2) C(5) C(6) 124.5(4) 1_555 1_555 yes
C(5) C(6) C(7) 122.7(4) 1_555 1_555 yes
C(5) C(6) C(8) 113.7(3) 1_555 1_555 yes
C(7) C(6) C(8) 123.5(4) 1_555 1_555 yes
C(6) C(7) C(9) 122.0(4) 1_555 1_555 yes
C(6) C(7) C(10) 123.0(4) 1_555 1_555 yes
C(9) C(7) C(10) 115.1(4) 1_555 1_555 yes
O(3) C(8) O(4) 125.1(5) 1_555 1_555 yes
O(3) C(8) C(6) 110.1(4) 1_555 1_555 yes
O(4) C(8) C(6) 124.8(4) 1_555 1_555 yes
C(7) C(9) C(10) 122.7(4) 1_555 3_654 yes
C(7) C(10) C(9) 122.2(4) 1_555 3_654 yes

loop_
_geom_bond_atom_site_label_1
_geom_bond_atom_site_label_2
_geom_bond_distance
_geom_bond_site_symmetry_2
_geom_bond_publ_flag
Cl(1) C(1) 1.777(5) . yes
Cl(2) C(3) 1.779(6) . yes
O(1) C(4) 1.450(5) . yes
O(1) C(5) 1.322(5) . yes
O(2) C(5) 1.210(5) . yes
O(3) C(2) 1.448(5) . yes
O(3) C(8) 1.329(6) . yes
O(4) C(8) 1.201(6) . yes
C(1) C(2) 1.490(7) . yes
C(3) C(4) 1.504(7) . yes
C(5) C(6) 1.513(6) . yes
C(6) C(7) 1.351(6) . yes
C(6) C(8) 1.495(6) . yes
C(7) C(9) 1.457(6) . yes
C(7) C(10) 1.469(6) . yes
C(9) C(10) 1.332(6) 3_654 yes
